data_4079331
loop_
_publ_author_name
'Lo, Yih-Hsing'
'Wang, Tsang-Hsiu'
'Lee, Chia-Yi'
'Feng, Ying-Hsuan'

_publ_section_title
;
 Preparation, Characterization, and Reactivity of Azido Complex Containing
 a Tp(tBuNC)(PPh3)Ru Fragment and Ruthenium-Catalyzed Cycloaddition of
 Organic Azides with Alkynes in Organic and Aqueous Media
;
_journal_issue 19
_journal_name_full Organometallics
_journal_page_first 6887
_journal_paper_doi 10.1021/om300687a
_journal_volume 31
_journal_year 2012
_chemical_formula_moiety 'C32 H34 B N10 P Ru'
_chemical_formula_sum 'C32 H34 B N10 P Ru'
_chemical_formula_weight 701.54
_chemical_name_systematic
;
 ?
;
_space_group_IT_number 19
_symmetry_cell_setting orthorhombic
_symmetry_space_group_name_Hall 'P 2ac 2ab'
_symmetry_space_group_name_H-M 'P 21 21 21'
_atom_sites_solution_hydrogens geom
_atom_sites_solution_primary direct
_atom_sites_solution_secondary difmap
_audit_creation_method SHELXL-97
_cell_angle_alpha 90.00
_cell_angle_beta 90.00
_cell_angle_gamma 90.00
_cell_formula_units_Z 4
_cell_length_a 8.1942(2)
_cell_length_b 19.3130(3)
_cell_length_c 19.9311(4)
_cell_measurement_reflns_used 38577
_cell_measurement_temperature 200(2)
_cell_measurement_theta_max 25.028
_cell_measurement_theta_min 2.037
_cell_volume 3154.19(11)
_computing_cell_refinement 'HKL Scalepack (Otwinowski & Minor 1997)'
_computing_data_collection 'Collect (Nonius BV, 1997-2000)'
_computing_data_reduction 'HKL Denzo and Scalepack'
_computing_molecular_graphics 'Ortep-3 for Windows (Farrugia, 1997)'
_computing_publication_material 'WinGX publication routines (Farrugia, 1999)'
_computing_structure_refinement 'SHELXL-97 (Sheldrick, 1997)'
_computing_structure_solution 'SHELXS-86 (Sheldrick, 1986)'
_diffrn_ambient_temperature 200(2)
_diffrn_detector_area_resol_mean 9
_diffrn_measured_fraction_theta_full 0.999
_diffrn_measured_fraction_theta_max 0.999
_diffrn_measurement_device_type KappaCCD
_diffrn_measurement_method 'CCD rotation images, thick slices'
_diffrn_radiation_monochromator graphite
_diffrn_radiation_source 'fine-focus sealed tube'
_diffrn_radiation_type MoK\a
_diffrn_radiation_wavelength 0.71073
_diffrn_reflns_av_R_equivalents 0.0552
_diffrn_reflns_av_sigmaI/netI 0.0444
_diffrn_reflns_limit_h_max 7
_diffrn_reflns_limit_h_min -9
_diffrn_reflns_limit_k_max 22
_diffrn_reflns_limit_k_min -22
_diffrn_reflns_limit_l_max 23
_diffrn_reflns_limit_l_min -22
_diffrn_reflns_number 21029
_diffrn_reflns_theta_full 24.96
_diffrn_reflns_theta_max 24.96
_diffrn_reflns_theta_min 2.04
_exptl_absorpt_coefficient_mu 0.589
_exptl_absorpt_correction_T_max 0.9747
_exptl_absorpt_correction_T_min 0.861
_exptl_absorpt_correction_type multi-scan
_exptl_absorpt_process_details
;
 ?
;
_exptl_crystal_colour yellow
_exptl_crystal_density_diffrn 1.477
_exptl_crystal_density_method 'not measured'
_exptl_crystal_description prism
_exptl_crystal_F_000 1440
_exptl_crystal_size_max 0.32
_exptl_crystal_size_mid 0.18
_exptl_crystal_size_min 0.03
_refine_diff_density_max 0.639
_refine_diff_density_min -1.397
_refine_diff_density_rms 0.346
_refine_ls_abs_structure_details 'Flack H D (1983), Acta Cryst. A39, 876-881'
_refine_ls_abs_structure_Flack -0.04(4)
_refine_ls_extinction_method none
_refine_ls_goodness_of_fit_ref 1.226
_refine_ls_hydrogen_treatment fixed
_refine_ls_matrix_type full
_refine_ls_number_parameters 406
_refine_ls_number_reflns 5528
_refine_ls_number_restraints 0
_refine_ls_restrained_S_all 1.226
_refine_ls_R_factor_all 0.0483
_refine_ls_R_factor_gt 0.0344
_refine_ls_shift/su_max 0.001
_refine_ls_shift/su_mean 0.000
_refine_ls_structure_factor_coef Fsqd
_refine_ls_weighting_details 'calc w=1/[\s^2^(Fo^2^)+(0.0664P)^2^+0.0000P] where P=(Fo^2^+2Fc^2^)/3'
_refine_ls_weighting_scheme calc
_refine_ls_wR_factor_gt 0.0884
_refine_ls_wR_factor_ref 0.1147
_reflns_number_gt 5074
_reflns_number_total 5528
_reflns_threshold_expression >2sigma(I)
_cod_data_source_file om300687a_si_003.cif
_cod_data_source_block 2
_cod_database_code 4079331

loop_
_symmetry_equiv_pos_as_xyz
'x, y, z'
'-x+1/2, -y, z+1/2'
'x+1/2, -y+1/2, -z'
'-x, y+1/2, -z+1/2'

loop_
_atom_site_label
_atom_site_type_symbol
_atom_site_fract_x
_atom_site_fract_y
_atom_site_fract_z
_atom_site_U_iso_or_equiv
_atom_site_adp_type
_atom_site_occupancy
_atom_site_symmetry_multiplicity
_atom_site_calc_flag
_atom_site_refinement_flags
Ru1 Ru 0.79314(4) 0.006079(18) 0.418459(16) 0.02254(12) Uani 1 1 d .
P1 P 0.70436(15) -0.03571(6) 0.52153(6) 0.0225(3) Uani 1 1 d .
N1 N 0.9121(5) 0.0904(2) 0.46628(19) 0.0277(9) Uani 1 1 d .
N2 N 0.8736(6) 0.1559(2) 0.4485(2) 0.0299(9) Uani 1 1 d .
N3 N 0.8781(5) 0.0583(2) 0.33117(18) 0.0275(9) Uani 1 1 d .
N4 N 0.8548(5) 0.1284(2) 0.32729(19) 0.0297(10) Uani 1 1 d .
N5 N 0.5829(5) 0.0663(2) 0.40686(19) 0.0284(9) Uani 1 1 d .
N6 N 0.5992(5) 0.1359(2) 0.3947(2) 0.0301(10) Uani 1 1 d .
N7 N 1.0309(6) -0.0484(3) 0.4210(2) 0.0340(11) Uani 1 1 d .
N8 N 1.0728(5) -0.0766(3) 0.3861(3) 0.0388(12) Uani 1 1 d .
N9 N 1.1346(9) -0.1147(4) 0.3400(3) 0.085(2) Uani 1 1 d .
N10 N 0.6559(6) -0.1132(2) 0.3325(2) 0.0377(11) Uani 1 1 d .
C1 C 1.0246(6) 0.0948(3) 0.5153(2) 0.0316(11) Uani 1 1 d .
H1 H 1.0735 0.0565 0.5374 0.038 Uiso 1 1 calc R
C2 C 0.9594(7) 0.2014(3) 0.4857(3) 0.0385(13) Uani 1 1 d .
H2 H 0.9532 0.2505 0.4830 0.046 Uiso 1 1 calc R
C3 C 1.0585(7) 0.1637(3) 0.5286(3) 0.0399(13) Uani 1 1 d .
H3 H 1.1338 0.1815 0.5605 0.048 Uiso 1 1 calc R
C4 C 0.9668(6) 0.0403(3) 0.2779(2) 0.0313(11) Uani 1 1 d .
H4 H 1.0022 -0.0054 0.2679 0.038 Uiso 1 1 calc R
C5 C 1.0002(7) 0.0990(3) 0.2389(2) 0.0369(13) Uani 1 1 d .
H5 H 1.0609 0.1006 0.1983 0.044 Uiso 1 1 calc R
C6 C 0.9278(6) 0.1532(3) 0.2710(2) 0.0360(13) Uani 1 1 d .
H6 H 0.9282 0.2000 0.2565 0.043 Uiso 1 1 calc R
C7 C 0.4242(6) 0.0530(3) 0.4034(2) 0.0332(12) Uani 1 1 d .
H7 H 0.3764 0.0087 0.4096 0.040 Uiso 1 1 calc R
C8 C 0.3372(6) 0.1137(3) 0.3895(3) 0.0407(14) Uani 1 1 d .
H8 H 0.2223 0.1185 0.3848 0.049 Uiso 1 1 calc R
C9 C 0.4501(7) 0.1636(3) 0.3840(3) 0.0374(13) Uani 1 1 d .
H9 H 0.4287 0.2109 0.3742 0.045 Uiso 1 1 calc R
C10 C 0.5664(6) 0.0251(2) 0.5656(2) 0.0247(10) Uani 1 1 d .
C11 C 0.6181(6) 0.0936(2) 0.5761(3) 0.0307(11) Uani 1 1 d .
H11 H 0.7165 0.1091 0.5559 0.037 Uiso 1 1 calc R
C12 C 0.5295(7) 0.1383(3) 0.6149(3) 0.0344(12) Uani 1 1 d .
H12 H 0.5661 0.1845 0.6215 0.041 Uiso 1 1 calc R
C13 C 0.3853(7) 0.1158(3) 0.6448(3) 0.0401(13) Uani 1 1 d .
H13 H 0.3256 0.1460 0.6734 0.048 Uiso 1 1 calc R
C14 C 0.3308(6) 0.0509(3) 0.6331(3) 0.0398(13) Uani 1 1 d .
H14 H 0.2303 0.0363 0.6522 0.048 Uiso 1 1 calc R
C15 C 0.4191(6) 0.0055(3) 0.5937(2) 0.0314(10) Uani 1 1 d .
H15 H 0.3781 -0.0398 0.5858 0.038 Uiso 1 1 calc R
C16 C 0.8572(5) -0.0520(2) 0.5871(2) 0.0241(10) Uani 1 1 d .
C17 C 0.8303(6) -0.0316(2) 0.6543(2) 0.0282(11) Uani 1 1 d .
H17 H 0.7391 -0.0034 0.6651 0.034 Uiso 1 1 calc R
C18 C 0.9361(6) -0.0526(3) 0.7045(2) 0.0336(12) Uani 1 1 d .
H18 H 0.9178 -0.0379 0.7493 0.040 Uiso 1 1 calc R
C19 C 1.0674(6) -0.0946(3) 0.6904(3) 0.0358(12) Uani 1 1 d .
H19 H 1.1372 -0.1101 0.7254 0.043 Uiso 1 1 calc R
C20 C 1.0970(6) -0.1145(3) 0.6235(3) 0.0346(12) Uani 1 1 d .
H20 H 1.1890 -0.1423 0.6129 0.042 Uiso 1 1 calc R
C21 C 0.9915(6) -0.0933(2) 0.5733(2) 0.0290(11) Uani 1 1 d .
H21 H 1.0116 -0.1074 0.5284 0.035 Uiso 1 1 calc R
C22 C 0.5886(6) -0.1169(2) 0.5269(2) 0.0270(11) Uani 1 1 d .
C23 C 0.6167(6) -0.1668(2) 0.5760(3) 0.0306(11) Uani 1 1 d .
H23 H 0.7026 -0.1605 0.6074 0.037 Uiso 1 1 calc R
C24 C 0.5194(7) -0.2263(2) 0.5795(3) 0.0375(12) Uani 1 1 d .
H24 H 0.5411 -0.2603 0.6128 0.045 Uiso 1 1 calc R
C25 C 0.3940(7) -0.2359(3) 0.5358(3) 0.0415(14) Uani 1 1 d .
H25 H 0.3285 -0.2764 0.5387 0.050 Uiso 1 1 calc R
C26 C 0.3621(7) -0.1866(3) 0.4871(3) 0.0443(14) Uani 1 1 d .
H26 H 0.2734 -0.1928 0.4570 0.053 Uiso 1 1 calc R
C27 C 0.4580(7) -0.1292(3) 0.4825(3) 0.0369(13) Uani 1 1 d .
H27 H 0.4361 -0.0964 0.4482 0.044 Uiso 1 1 calc R
C28 C 0.7020(6) -0.0691(2) 0.3667(2) 0.0259(10) Uani 1 1 d .
C29 C 0.6088(7) -0.1676(3) 0.2865(3) 0.0349(12) Uani 1 1 d .
C30 C 0.4780(9) -0.2127(3) 0.3177(3) 0.0595(18) Uani 1 1 d .
H30A H 0.5203 -0.2338 0.3589 0.089 Uiso 1 1 calc R
H30B H 0.4468 -0.2491 0.2860 0.089 Uiso 1 1 calc R
H30C H 0.3824 -0.1843 0.3283 0.089 Uiso 1 1 calc R
C31 C 0.7622(8) -0.2109(3) 0.2721(3) 0.0547(16) Uani 1 1 d .
H31A H 0.8456 -0.1814 0.2515 0.082 Uiso 1 1 calc R
H31B H 0.7345 -0.2488 0.2415 0.082 Uiso 1 1 calc R
H31C H 0.8042 -0.2300 0.3143 0.082 Uiso 1 1 calc R
C32 C 0.5519(9) -0.1347(3) 0.2223(3) 0.060(2) Uani 1 1 d .
H32A H 0.6394 -0.1058 0.2038 0.090 Uiso 1 1 calc R
H32B H 0.4558 -0.1060 0.2312 0.090 Uiso 1 1 calc R
H32C H 0.5234 -0.1709 0.1899 0.090 Uiso 1 1 calc R
B1 B 0.7683(8) 0.1671(3) 0.3845(3) 0.0320(13) Uani 1 1 d .
H1A H 0.7597 0.2176 0.3738 0.038 Uiso 1 1 calc R

loop_
_atom_site_aniso_label
_atom_site_aniso_U_11
_atom_site_aniso_U_22
_atom_site_aniso_U_33
_atom_site_aniso_U_23
_atom_site_aniso_U_13
_atom_site_aniso_U_12
Ru1 0.02183(19) 0.02606(19) 0.01972(18) -0.00045(15) 0.00062(15) -0.00249(17)
P1 0.0218(6) 0.0247(6) 0.0211(6) 0.0004(4) 0.0007(5) -0.0026(6)
N1 0.025(2) 0.030(2) 0.028(2) 0.0009(17) -0.0013(18) -0.0068(18)
N2 0.036(2) 0.026(2) 0.027(2) -0.0004(17) 0.0005(19) -0.004(2)
N3 0.028(2) 0.032(2) 0.022(2) 0.0005(17) -0.0003(18) 0.000(2)
N4 0.029(2) 0.036(2) 0.025(2) 0.0045(18) 0.0002(18) -0.0058(19)
N5 0.030(2) 0.030(2) 0.025(2) 0.0041(17) 0.0011(18) -0.0017(18)
N6 0.035(2) 0.028(2) 0.027(2) 0.0018(16) 0.0015(19) -0.002(2)
N7 0.025(2) 0.055(3) 0.022(2) 0.016(2) -0.007(2) -0.011(2)
N8 0.020(2) 0.034(3) 0.063(4) 0.022(3) -0.005(3) 0.005(2)
N9 0.099(5) 0.084(5) 0.072(4) 0.007(4) 0.007(4) 0.045(4)
N10 0.041(3) 0.037(3) 0.035(3) -0.009(2) 0.000(2) -0.004(2)
C1 0.032(3) 0.036(3) 0.027(3) 0.001(2) -0.001(2) -0.008(2)
C2 0.050(3) 0.032(3) 0.033(3) -0.006(2) 0.003(3) -0.015(3)
C3 0.039(3) 0.050(3) 0.030(3) -0.005(2) -0.005(3) -0.013(3)
C4 0.027(3) 0.045(3) 0.022(2) -0.002(2) 0.002(2) -0.001(2)
C5 0.027(3) 0.060(4) 0.024(3) 0.006(2) 0.005(2) -0.004(3)
C6 0.039(3) 0.048(3) 0.021(3) 0.009(2) -0.004(2) -0.012(3)
C7 0.028(3) 0.039(3) 0.032(3) 0.006(2) 0.000(2) -0.005(2)
C8 0.025(3) 0.054(4) 0.043(3) 0.007(3) 0.005(2) 0.010(3)
C9 0.038(3) 0.038(3) 0.036(3) 0.001(2) 0.002(2) 0.016(3)
C10 0.028(2) 0.026(2) 0.020(2) 0.0009(17) -0.0039(19) 0.004(2)
C11 0.031(3) 0.033(3) 0.029(3) 0.001(2) 0.009(2) -0.001(2)
C12 0.041(3) 0.030(3) 0.033(3) -0.002(2) -0.002(3) 0.004(2)
C13 0.040(3) 0.041(3) 0.039(3) -0.002(2) 0.008(3) 0.013(3)
C14 0.033(3) 0.043(3) 0.043(3) 0.002(2) 0.014(2) 0.006(3)
C15 0.028(2) 0.031(2) 0.036(3) 0.003(2) 0.002(2) 0.000(2)
C16 0.022(2) 0.023(2) 0.027(2) 0.004(2) 0.000(2) -0.0030(19)
C17 0.026(3) 0.030(2) 0.029(3) -0.001(2) 0.001(2) 0.001(2)
C18 0.036(3) 0.042(3) 0.023(3) 0.000(2) 0.000(2) -0.002(3)
C19 0.031(3) 0.043(3) 0.034(3) 0.012(2) -0.006(2) -0.005(3)
C20 0.026(3) 0.034(3) 0.043(3) 0.004(2) 0.003(2) 0.004(2)
C21 0.028(2) 0.032(2) 0.028(3) 0.004(2) 0.007(2) -0.001(2)
C22 0.026(3) 0.026(3) 0.029(3) -0.005(2) 0.007(2) 0.000(2)
C23 0.027(2) 0.031(3) 0.034(3) 0.004(2) 0.005(2) -0.002(2)
C24 0.042(3) 0.027(2) 0.044(3) 0.002(3) 0.014(3) 0.001(2)
C25 0.043(3) 0.035(3) 0.046(3) -0.011(2) 0.014(3) -0.018(3)
C26 0.044(3) 0.052(4) 0.037(3) -0.008(3) 0.005(3) -0.022(3)
C27 0.039(3) 0.038(3) 0.034(3) 0.002(2) -0.004(3) -0.012(3)
C28 0.030(3) 0.027(2) 0.021(2) 0.0024(18) 0.002(2) 0.004(2)
C29 0.043(3) 0.028(3) 0.033(3) -0.007(2) -0.009(3) -0.003(2)
C30 0.064(4) 0.050(4) 0.064(4) -0.020(3) 0.011(4) -0.018(4)
C31 0.053(4) 0.059(4) 0.052(4) -0.015(3) -0.006(3) 0.010(3)
C32 0.089(5) 0.041(3) 0.050(4) -0.005(3) -0.033(4) 0.011(4)
B1 0.039(4) 0.025(3) 0.033(3) 0.001(2) 0.001(3) -0.002(3)

loop_
_atom_type_symbol
_atom_type_description
_atom_type_scat_dispersion_real
_atom_type_scat_dispersion_imag
_atom_type_scat_source
C C 0.0033 0.0016 'International Tables Vol C Tables 4.2.6.8 and 6.1.1.4'
H H 0.0000 0.0000 'International Tables Vol C Tables 4.2.6.8 and 6.1.1.4'
N N 0.0061 0.0033 'International Tables Vol C Tables 4.2.6.8 and 6.1.1.4'
P P 0.1023 0.0942 'International Tables Vol C Tables 4.2.6.8 and 6.1.1.4'
Ru Ru -1.2594 0.8363 'International Tables Vol C Tables 4.2.6.8 and 6.1.1.4'
B B 0.0013 0.0007 'International Tables Vol C Tables 4.2.6.8 and 6.1.1.4'

loop_
_geom_angle_atom_site_label_1
_geom_angle_atom_site_label_2
_geom_angle_atom_site_label_3
_geom_angle
C28 Ru1 N5 92.32(18)
C28 Ru1 N1 173.54(17)
N5 Ru1 N1 90.08(15)
C28 Ru1 N3 92.65(16)
N5 Ru1 N3 85.16(16)
N1 Ru1 N3 81.57(15)
C28 Ru1 N7 89.7(2)
N5 Ru1 N7 172.42(16)
N1 Ru1 N7 87.15(17)
N3 Ru1 N7 87.46(16)
C28 Ru1 P1 95.15(13)
N5 Ru1 P1 91.88(11)
N1 Ru1 P1 90.77(11)
N3 Ru1 P1 171.76(11)
N7 Ru1 P1 95.20(11)
C22 P1 C16 99.5(2)
C22 P1 C10 101.5(2)
C16 P1 C10 100.8(2)
C22 P1 Ru1 120.64(15)
C16 P1 Ru1 118.36(15)
C10 P1 Ru1 112.94(15)
C1 N1 N2 107.0(4)
C1 N1 Ru1 133.5(4)
N2 N1 Ru1 119.5(3)
C2 N2 N1 110.1(4)
C2 N2 B1 130.5(4)
N1 N2 B1 118.4(4)
C4 N3 N4 106.8(4)
C4 N3 Ru1 134.9(4)
N4 N3 Ru1 118.0(3)
C6 N4 N3 109.5(4)
C6 N4 B1 130.1(4)
N3 N4 B1 120.3(4)
C7 N5 N6 106.0(4)
C7 N5 Ru1 134.9(4)
N6 N5 Ru1 118.9(3)
C9 N6 N5 109.1(4)
C9 N6 B1 130.1(4)
N5 N6 B1 120.0(4)
N8 N7 Ru1 125.1(5)
N7 N8 N9 177.9(7)
C28 N10 C29 175.6(5)
N1 C1 C3 109.7(5)
N1 C1 H1 125.2
C3 C1 H1 125.2
N2 C2 C3 107.6(5)
N2 C2 H2 126.2
C3 C2 H2 126.2
C2 C3 C1 105.6(5)
C2 C3 H3 127.2
C1 C3 H3 127.2
N3 C4 C5 109.8(5)
N3 C4 H4 125.1
C5 C4 H4 125.1
C6 C5 C4 106.0(4)
C6 C5 H5 127.0
C4 C5 H5 127.0
N4 C6 C5 108.0(5)
N4 C6 H6 126.0
C5 C6 H6 126.0
N5 C7 C8 110.4(5)
N5 C7 H7 124.8
C8 C7 H7 124.8
C9 C8 C7 105.5(4)
C9 C8 H8 127.3
C7 C8 H8 127.3
C8 C9 N6 109.0(5)
C8 C9 H9 125.5
N6 C9 H9 125.5
C15 C10 C11 117.4(4)
C15 C10 P1 123.4(4)
C11 C10 P1 118.9(4)
C12 C11 C10 121.2(5)
C12 C11 H11 119.4
C10 C11 H11 119.4
C11 C12 C13 119.7(5)
C11 C12 H12 120.1
C13 C12 H12 120.1
C14 C13 C12 119.7(5)
C14 C13 H13 120.1
C12 C13 H13 120.1
C13 C14 C15 120.9(5)
C13 C14 H14 119.5
C15 C14 H14 119.5
C14 C15 C10 120.9(5)
C14 C15 H15 119.6
C10 C15 H15 119.6
C21 C16 C17 118.2(4)
C21 C16 P1 119.8(4)
C17 C16 P1 121.4(3)
C18 C17 C16 120.4(4)
C18 C17 H17 119.8
C16 C17 H17 119.8
C19 C18 C17 121.0(5)
C19 C18 H18 119.5
C17 C18 H18 119.5
C18 C19 C20 119.2(5)
C18 C19 H19 120.4
C20 C19 H19 120.4
C21 C20 C19 119.8(5)
C21 C20 H20 120.1
C19 C20 H20 120.1
C20 C21 C16 121.4(5)
C20 C21 H21 119.3
C16 C21 H21 119.3
C23 C22 C27 116.8(5)
C23 C22 P1 123.1(4)
C27 C22 P1 120.0(4)
C22 C23 C24 120.5(5)
C22 C23 H23 119.7
C24 C23 H23 119.7
C25 C24 C23 120.7(5)
C25 C24 H24 119.6
C23 C24 H24 119.6
C24 C25 C26 119.9(5)
C24 C25 H25 120.1
C26 C25 H25 120.1
C27 C26 C25 119.8(5)
C27 C26 H26 120.1
C25 C26 H26 120.1
C26 C27 C22 122.2(5)
C26 C27 H27 118.9
C22 C27 H27 118.9
N10 C28 Ru1 175.2(4)
N10 C29 C32 108.4(4)
N10 C29 C30 110.2(5)
C32 C29 C30 111.9(6)
N10 C29 C31 107.1(5)
C32 C29 C31 109.0(5)
C30 C29 C31 110.0(5)
C29 C30 H30A 109.5
C29 C30 H30B 109.5
H30A C30 H30B 109.5
C29 C30 H30C 109.5
H30A C30 H30C 109.5
H30B C30 H30C 109.5
C29 C31 H31A 109.5
C29 C31 H31B 109.5
H31A C31 H31B 109.5
C29 C31 H31C 109.5
H31A C31 H31C 109.5
H31B C31 H31C 109.5
C29 C32 H32A 109.5
C29 C32 H32B 109.5
H32A C32 H32B 109.5
C29 C32 H32C 109.5
H32A C32 H32C 109.5
H32B C32 H32C 109.5
N6 B1 N4 109.0(4)
N6 B1 N2 109.8(4)
N4 B1 N2 106.5(4)
N6 B1 H1A 110.5
N4 B1 H1A 110.5
N2 B1 H1A 110.5

loop_
_geom_bond_atom_site_label_1
_geom_bond_atom_site_label_2
_geom_bond_distance
Ru1 C28 1.932(5)
Ru1 N5 2.091(4)
Ru1 N1 2.125(4)
Ru1 N3 2.128(4)
Ru1 N7 2.215(5)
Ru1 P1 2.3240(12)
P1 C22 1.836(5)
P1 C16 1.837(5)
P1 C10 1.852(5)
N1 C1 1.346(6)
N1 N2 1.350(6)
N2 C2 1.348(6)
N2 B1 1.555(7)
N3 C4 1.333(6)
N3 N4 1.369(6)
N4 C6 1.359(6)
N4 B1 1.537(7)
N5 C7 1.327(6)
N5 N6 1.373(5)
N6 C9 1.351(7)
N6 B1 1.525(7)
N7 N8 0.948(6)
N8 N9 1.282(8)
N10 C28 1.154(6)
N10 C29 1.448(6)
C1 C3 1.385(8)
C1 H1 0.9500
C2 C3 1.385(8)
C2 H2 0.9500
C3 H3 0.9500
C4 C5 1.401(7)
C4 H4 0.9500
C5 C6 1.363(8)
C5 H5 0.9500
C6 H6 0.9500
C7 C8 1.400(7)
C7 H7 0.9500
C8 C9 1.341(8)
C8 H8 0.9500
C9 H9 0.9500
C10 C15 1.384(7)
C10 C11 1.404(7)
C11 C12 1.369(7)
C11 H11 0.9500
C12 C13 1.392(8)
C12 H12 0.9500
C13 C14 1.350(8)
C13 H13 0.9500
C14 C15 1.382(7)
C14 H14 0.9500
C15 H15 0.9500
C16 C21 1.387(7)
C16 C17 1.412(6)
C17 C18 1.385(7)
C17 H17 0.9500
C18 C19 1.376(7)
C18 H18 0.9500
C19 C20 1.408(8)
C19 H19 0.9500
C20 C21 1.384(7)
C20 H20 0.9500
C21 H21 0.9500
C22 C23 1.393(7)
C22 C27 1.409(7)
C23 C24 1.400(7)
C23 H23 0.9500
C24 C25 1.359(8)
C24 H24 0.9500
C25 C26 1.385(8)
C25 H25 0.9500
C26 C27 1.361(7)
C26 H26 0.9500
C27 H27 0.9500
C29 C32 1.502(8)
C29 C30 1.514(8)
C29 C31 1.536(8)
C30 H30A 0.9800
C30 H30B 0.9800
C30 H30C 0.9800
C31 H31A 0.9800
C31 H31B 0.9800
C31 H31C 0.9800
C32 H32A 0.9800
C32 H32B 0.9800
C32 H32C 0.9800
B1 H1A 1.0000
